data_4107262
loop_
_publ_author_name
'P. Alex Rudd'
'Shengsi Liu'
'Laura Gagliardi'
'Victor G. Young'
'Connie C. Lu'

_publ_section_title
;
 Metal-Alane Adducts with Zero-Valent Nickel, Cobalt, and Iron
;
_journal_name_full 'Journal of the American Chemical Society'
_journal_page_first 20724
_journal_page_last 20727
_journal_paper_doi 10.1021/ja2099744
_journal_volume 133
_journal_year 2011
_chemical_formula_moiety 'C41 H63 Al N5 P3, 3(C2 H3 N)'
_chemical_formula_sum 'C47 H72 Al N8 P3'
_chemical_formula_weight 869.02
_chemical_name_common 11028
_chemical_name_systematic
; 
 ? 
;
_space_group_IT_number 148
_symmetry_cell_setting trigonal
_symmetry_space_group_name_Hall '-R 3'
_symmetry_space_group_name_H-M 'R -3 :H'
_atom_sites_solution_hydrogens geom
_atom_sites_solution_primary direct
_atom_sites_solution_secondary difmap
_audit_creation_method SHELXL-97
_cell_angle_alpha 90.00
_cell_angle_beta 90.00
_cell_angle_gamma 120.00
_cell_formula_units_Z 6
_cell_length_a 18.378(3)
_cell_length_b 18.378(3)
_cell_length_c 27.486(8)
_cell_measurement_temperature 173(2)
_cell_measurement_theta_max 27.51
_cell_measurement_theta_min 1.48
_cell_volume 8040(3)
_computing_structure_refinement 'SHELXL-97 (Sheldrick, 1997)'
_computing_structure_solution 'SHELXS-97 (Sheldrick, 1990)'
_diffrn_ambient_temperature 173(2)
_diffrn_measured_fraction_theta_full 1.000
_diffrn_measured_fraction_theta_max 1.000
_diffrn_radiation_monochromator graphite
_diffrn_radiation_source 'fine-focus sealed tube'
_diffrn_radiation_type MoK\a
_diffrn_radiation_wavelength 0.71073
_diffrn_reflns_av_R_equivalents 0.0000
_diffrn_reflns_av_sigmaI/netI 0.0402
_diffrn_reflns_limit_h_max 10
_diffrn_reflns_limit_h_min -21
_diffrn_reflns_limit_k_max 21
_diffrn_reflns_limit_k_min 0
_diffrn_reflns_limit_l_max 32
_diffrn_reflns_limit_l_min 0
_diffrn_reflns_number 3163
_diffrn_reflns_theta_full 25.02
_diffrn_reflns_theta_max 25.02
_diffrn_reflns_theta_min 1.48
_exptl_absorpt_coefficient_mu 0.164
_exptl_absorpt_correction_T_max 0.9838
_exptl_absorpt_correction_T_min 0.9372
_exptl_absorpt_correction_type multi-scan
_exptl_absorpt_process_details 'SADABS, R. Blessing, 1995'
_exptl_crystal_colour colorless
_exptl_crystal_density_diffrn 1.077
_exptl_crystal_description plate
_exptl_crystal_F_000 2808
_exptl_crystal_size_max 0.40
_exptl_crystal_size_mid 0.30
_exptl_crystal_size_min 0.10
_refine_diff_density_max 0.541
_refine_diff_density_min -0.200
_refine_diff_density_rms 0.044
_refine_ls_extinction_method none
_refine_ls_goodness_of_fit_ref 1.173
_refine_ls_hydrogen_treatment mixed
_refine_ls_matrix_type full
_refine_ls_number_parameters 186
_refine_ls_number_reflns 3163
_refine_ls_number_restraints 1
_refine_ls_restrained_S_all 1.172
_refine_ls_R_factor_all 0.0665
_refine_ls_R_factor_gt 0.0428
_refine_ls_shift/su_max 0.000
_refine_ls_shift/su_mean 0.000
_refine_ls_structure_factor_coef Fsqd
_refine_ls_weighting_details 'calc w=1/[\s^2^(Fo^2^)+(0.0703P)^2^+0.6114P] where P=(Fo^2^+2Fc^2^)/3'
_refine_ls_weighting_scheme calc
_refine_ls_wR_factor_gt 0.1183
_refine_ls_wR_factor_ref 0.1291
_reflns_number_gt 2352
_reflns_number_total 3163
_reflns_threshold_expression >2sigma(I)
_cod_data_source_file ja2099744_si_002.cif
_cod_data_source_block Compound2(CH3CN)
_cod_original_sg_symbol_H-M 'R -3'
_cod_database_code 4107262

loop_
_symmetry_equiv_pos_as_xyz
'x, y, z'
'-y, x-y, z'
'-x+y, -x, z'
'x+2/3, y+1/3, z+1/3'
'-y+2/3, x-y+1/3, z+1/3'
'-x+y+2/3, -x+1/3, z+1/3'
'x+1/3, y+2/3, z+2/3'
'-y+1/3, x-y+2/3, z+2/3'
'-x+y+1/3, -x+2/3, z+2/3'
'-x, -y, -z'
'y, -x+y, -z'
'x-y, x, -z'
'-x+2/3, -y+1/3, -z+1/3'
'y+2/3, -x+y+1/3, -z+1/3'
'x-y+2/3, x+1/3, -z+1/3'
'-x+1/3, -y+2/3, -z+2/3'
'y+1/3, -x+y+2/3, -z+2/3'
'x-y+1/3, x+2/3, -z+2/3'

loop_
_atom_site_label
_atom_site_type_symbol
_atom_site_fract_x
_atom_site_fract_y
_atom_site_fract_z
_atom_site_U_iso_or_equiv
_atom_site_adp_type
_atom_site_occupancy
_atom_site_symmetry_multiplicity
_atom_site_calc_flag
_atom_site_refinement_flags
P1 P 0.48607(3) 0.06665(3) 0.62035(2) 0.03707(19) Uani 1 1 d .
Al1 Al 0.6667 0.3333 0.63086(3) 0.0291(3) Uani 1 3 d S
N1 N 0.6667 0.3333 0.70580(9) 0.0256(6) Uani 1 3 d S
N2 N 0.56114(9) 0.23816(9) 0.63815(5) 0.0312(4) Uani 1 1 d .
N3 N 0.6667 0.3333 0.55770(11) 0.0384(7) Uani 1 3 d S
N6 N 0.4128(2) -0.1131(3) 0.79735(15) 0.1260(13) Uani 1 1 d .
C1 C 0.71250(11) 0.42223(11) 0.71906(7) 0.0295(4) Uani 1 1 d .
C2 C 0.75190(12) 0.45152(13) 0.76314(7) 0.0365(5) Uani 1 1 d .
H2A H 0.7520 0.4135 0.7865 0.044 Uiso 1 1 calc R
C3 C 0.79165(14) 0.53707(13) 0.77327(8) 0.0449(5) Uani 1 1 d .
H3A H 0.8190 0.5582 0.8036 0.054 Uiso 1 1 calc R
C4 C 0.40946(13) 0.20009(14) 0.73845(8) 0.0450(5) Uani 1 1 d .
H4A H 0.3511 0.1681 0.7454 0.054 Uiso 1 1 calc R
C5 C 0.43806(12) 0.19039(12) 0.69360(8) 0.0381(5) Uani 1 1 d .
H5A H 0.3994 0.1520 0.6706 0.046 Uiso 1 1 calc R
C6 C 0.52391(11) 0.23714(11) 0.68209(7) 0.0305(4) Uani 1 1 d .
C7 C 0.50898(12) 0.17424(12) 0.60230(7) 0.0345(5) Uani 1 1 d .
H7A H 0.5381 0.1889 0.5705 0.041 Uiso 1 1 calc R
H7B H 0.4553 0.1740 0.5984 0.041 Uiso 1 1 calc R
C8 C 0.43737(13) 0.00808(13) 0.56322(8) 0.0403(5) Uani 1 1 d .
H8A H 0.4769 0.0367 0.5356 0.048 Uiso 1 1 calc R
C9 C 0.4202(2) -0.08169(16) 0.56698(11) 0.0729(8) Uani 1 1 d .
H9A H 0.3885 -0.1136 0.5384 0.109 Uiso 1 1 calc R
H9B H 0.3874 -0.1079 0.5964 0.109 Uiso 1 1 calc R
H9C H 0.4736 -0.0814 0.5686 0.109 Uiso 1 1 calc R
C10 C 0.35574(14) 0.00858(15) 0.55372(9) 0.0506(6) Uani 1 1 d .
H10A H 0.3257 -0.0291 0.5265 0.076 Uiso 1 1 calc R
H10B H 0.3686 0.0657 0.5456 0.076 Uiso 1 1 calc R
H10C H 0.3205 -0.0106 0.5829 0.076 Uiso 1 1 calc R
C11 C 0.59513(15) 0.08481(16) 0.61978(9) 0.0557(7) Uani 1 1 d .
H11A H 0.6287 0.1360 0.6402 0.067 Uiso 1 1 calc R
C12 C 0.63907(16) 0.10480(19) 0.57069(11) 0.0738(8) Uani 1 1 d .
H12A H 0.6981 0.1208 0.5753 0.111 Uiso 1 1 calc R
H12B H 0.6359 0.1513 0.5555 0.111 Uiso 1 1 calc R
H12C H 0.6116 0.0551 0.5497 0.111 Uiso 1 1 calc R
C13 C 0.6005(2) 0.0141(2) 0.64572(12) 0.0851(10) Uani 1 1 d .
H13A H 0.6596 0.0311 0.6513 0.128 Uiso 1 1 calc R
H13B H 0.5741 -0.0366 0.6255 0.128 Uiso 1 1 calc R
H13C H 0.5712 0.0025 0.6770 0.128 Uiso 1 1 calc R
C40 C 0.6667 0.3333 0.51637(14) 0.0408(9) Uani 1 3 d S
C41 C 0.6667 0.3333 0.46346(16) 0.0672(13) Uani 1 3 d SD
H41A H 0.6840(18) 0.3888(7) 0.4518(10) 0.081 Uiso 1 1 d D
C42 C 0.4385(2) -0.0482(3) 0.78117(13) 0.0821(9) Uani 1 1 d .
C43 C 0.4718(2) 0.0344(2) 0.76051(11) 0.0843(10) Uani 1 1 d .
H43A H 0.4453 0.0632 0.7761 0.126 Uiso 1 1 calc R
H43B H 0.4601 0.0296 0.7255 0.126 Uiso 1 1 calc R
H43C H 0.5326 0.0666 0.7659 0.126 Uiso 1 1 calc R

loop_
_atom_site_aniso_label
_atom_site_aniso_U_11
_atom_site_aniso_U_22
_atom_site_aniso_U_33
_atom_site_aniso_U_23
_atom_site_aniso_U_13
_atom_site_aniso_U_12
P1 0.0395(3) 0.0346(3) 0.0393(3) -0.0069(2) -0.0052(2) 0.0202(3)
Al1 0.0294(3) 0.0294(3) 0.0283(5) 0.000 0.000 0.01472(17)
N1 0.0227(8) 0.0227(8) 0.0315(14) 0.000 0.000 0.0114(4)
N2 0.0289(8) 0.0305(9) 0.0309(9) -0.0064(7) -0.0035(7) 0.0123(7)
N3 0.0424(11) 0.0424(11) 0.0304(17) 0.000 0.000 0.0212(6)
N6 0.117(3) 0.119(3) 0.166(4) 0.028(3) 0.027(2) 0.077(3)
C1 0.0262(9) 0.0272(10) 0.0345(10) -0.0022(8) -0.0012(8) 0.0128(8)
C2 0.0341(11) 0.0357(11) 0.0376(12) -0.0004(9) -0.0030(9) 0.0159(9)
C3 0.0444(13) 0.0385(12) 0.0467(13) -0.0107(10) -0.0110(10) 0.0168(10)
C4 0.0285(11) 0.0443(13) 0.0586(14) -0.0028(10) 0.0086(10) 0.0154(10)
C5 0.0290(10) 0.0343(11) 0.0498(13) -0.0069(9) -0.0018(9) 0.0148(9)
C6 0.0286(10) 0.0267(10) 0.0380(11) 0.0000(8) 0.0010(8) 0.0151(8)
C7 0.0327(11) 0.0319(11) 0.0372(11) -0.0070(8) -0.0068(8) 0.0150(9)
C8 0.0394(12) 0.0365(11) 0.0443(13) -0.0114(9) -0.0050(9) 0.0184(10)
C9 0.086(2) 0.0472(15) 0.092(2) -0.0282(14) -0.0321(16) 0.0377(15)
C10 0.0397(13) 0.0549(14) 0.0557(15) -0.0162(11) -0.0096(10) 0.0226(11)
C11 0.0480(14) 0.0587(16) 0.0724(17) -0.0221(13) -0.0213(12) 0.0356(13)
C12 0.0402(14) 0.078(2) 0.108(2) -0.0115(17) 0.0022(14) 0.0333(14)
C13 0.102(2) 0.102(2) 0.089(2) -0.0182(18) -0.0317(18) 0.080(2)
C40 0.0390(13) 0.0390(13) 0.044(2) 0.000 0.000 0.0195(7)
C41 0.083(2) 0.083(2) 0.035(2) 0.000 0.000 0.0417(11)
C42 0.078(2) 0.105(3) 0.084(2) -0.004(2) 0.0030(17) 0.061(2)
C43 0.112(3) 0.100(3) 0.0530(18) -0.0048(17) -0.0064(16) 0.061(2)

loop_
_atom_type_symbol
_atom_type_description
_atom_type_scat_dispersion_real
_atom_type_scat_dispersion_imag
_atom_type_scat_source
C C 0.0033 0.0016 'International Tables Vol C Tables 4.2.6.8 and 6.1.1.4'
H H 0.0000 0.0000 'International Tables Vol C Tables 4.2.6.8 and 6.1.1.4'
N N 0.0061 0.0033 'International Tables Vol C Tables 4.2.6.8 and 6.1.1.4'
Al Al 0.0645 0.0514 'International Tables Vol C Tables 4.2.6.8 and 6.1.1.4'
P P 0.1023 0.0942 'International Tables Vol C Tables 4.2.6.8 and 6.1.1.4'

loop_
_geom_angle_atom_site_label_1
_geom_angle_atom_site_label_2
_geom_angle_atom_site_label_3
_geom_angle
_geom_angle_site_symmetry_1
_geom_angle_site_symmetry_3
C11 P1 C8 105.08(10) . .
C11 P1 C7 98.93(11) . .
C8 P1 C7 100.17(9) . .
N2 Al1 N2 118.86(2) 3_665 .
N2 Al1 N2 118.86(2) 3_665 2_655
N2 Al1 N2 118.86(2) . 2_655
N2 Al1 N3 96.18(5) 3_665 .
N2 Al1 N3 96.18(5) . .
N2 Al1 N3 96.18(5) 2_655 .
N2 Al1 N1 83.82(5) 3_665 .
N2 Al1 N1 83.82(5) . .
N2 Al1 N1 83.82(5) 2_655 .
N3 Al1 N1 180.000(1) . .
C1 N1 C1 114.00(9) 2_655 3_665
C1 N1 C1 114.01(9) 2_655 .
C1 N1 C1 114.00(9) 3_665 .
C1 N1 Al1 104.43(12) 2_655 .
C1 N1 Al1 104.43(12) 3_665 .
C1 N1 Al1 104.44(12) . .
C6 N2 C7 117.10(16) . .
C6 N2 Al1 112.48(12) . .
C7 N2 Al1 129.62(13) . .
C40 N3 Al1 180.000(1) . .
C2 C1 C6 122.71(18) . 3_665
C2 C1 N1 123.60(18) . .
C6 C1 N1 113.69(17) 3_665 .
C1 C2 C3 119.66(19) . .
C1 C2 H2A 120.2 . .
C3 C2 H2A 120.2 . .
C4 C3 C2 118.7(2) 3_665 .
C4 C3 H3A 120.7 3_665 .
C2 C3 H3A 120.7 . .
C3 C4 C5 122.2(2) 2_655 .
C3 C4 H4A 118.9 2_655 .
C5 C4 H4A 118.9 . .
C4 C5 C6 120.26(19) . .
C4 C5 H5A 119.9 . .
C6 C5 H5A 119.9 . .
N2 C6 C5 126.99(18) . .
N2 C6 C1 116.57(16) . 2_655
C5 C6 C1 116.42(17) . 2_655
N2 C7 P1 112.37(13) . .
N2 C7 H7A 109.1 . .
P1 C7 H7A 109.1 . .
N2 C7 H7B 109.1 . .
P1 C7 H7B 109.1 . .
H7A C7 H7B 107.9 . .
C9 C8 C10 110.3(2) . .
C9 C8 P1 110.44(16) . .
C10 C8 P1 109.31(14) . .
C9 C8 H8A 108.9 . .
C10 C8 H8A 108.9 . .
P1 C8 H8A 108.9 . .
C8 C9 H9A 109.5 . .
C8 C9 H9B 109.5 . .
H9A C9 H9B 109.5 . .
C8 C9 H9C 109.5 . .
H9A C9 H9C 109.5 . .
H9B C9 H9C 109.5 . .
C8 C10 H10A 109.5 . .
C8 C10 H10B 109.5 . .
H10A C10 H10B 109.5 . .
C8 C10 H10C 109.5 . .
H10A C10 H10C 109.5 . .
H10B C10 H10C 109.5 . .
C12 C11 C13 111.6(2) . .
C12 C11 P1 116.45(17) . .
C13 C11 P1 111.4(2) . .
C12 C11 H11A 105.5 . .
C13 C11 H11A 105.5 . .
P1 C11 H11A 105.5 . .
C11 C12 H12A 109.5 . .
C11 C12 H12B 109.5 . .
H12A C12 H12B 109.5 . .
C11 C12 H12C 109.5 . .
H12A C12 H12C 109.5 . .
H12B C12 H12C 109.5 . .
C11 C13 H13A 109.5 . .
C11 C13 H13B 109.5 . .
H13A C13 H13B 109.5 . .
C11 C13 H13C 109.5 . .
H13A C13 H13C 109.5 . .
H13B C13 H13C 109.5 . .
N3 C40 C41 180.000(2) . .
C40 C41 H41A 109.6(18) . .
N6 C42 C43 179.5(4) . .
C42 C43 H43A 109.5 . .
C42 C43 H43B 109.5 . .
H43A C43 H43B 109.5 . .
C42 C43 H43C 109.5 . .
H43A C43 H43C 109.5 . .
H43B C43 H43C 109.5 . .

loop_
_geom_bond_atom_site_label_1
_geom_bond_atom_site_label_2
_geom_bond_distance
_geom_bond_site_symmetry_2
P1 C11 1.860(2) .
P1 C8 1.861(2) .
P1 C7 1.871(2) .
Al1 N2 1.8623(15) 3_665
Al1 N2 1.8623(15) .
Al1 N2 1.8624(15) 2_655
Al1 N3 2.011(3) .
Al1 N1 2.060(3) .
N1 C1 1.4612(19) 2_655
N1 C1 1.4613(19) 3_665
N1 C1 1.4613(19) .
N2 C6 1.383(2) .
N2 C7 1.464(2) .
N3 C40 1.136(4) .
N6 C42 1.133(5) .
C1 C2 1.376(3) .
C1 C6 1.414(3) 3_665
C2 C3 1.391(3) .
C2 H2A 0.9500 .
C3 C4 1.379(3) 3_665
C3 H3A 0.9500 .
C4 C3 1.378(3) 2_655
C4 C5 1.386(3) .
C4 H4A 0.9500 .
C5 C6 1.404(3) .
C5 H5A 0.9500 .
C6 C1 1.414(3) 2_655
C7 H7A 0.9900 .
C7 H7B 0.9900 .
C8 C9 1.520(3) .
C8 C10 1.527(3) .
C8 H8A 1.0000 .
C9 H9A 0.9800 .
C9 H9B 0.9800 .
C9 H9C 0.9800 .
C10 H10A 0.9800 .
C10 H10B 0.9800 .
C10 H10C 0.9800 .
C11 C12 1.520(4) .
C11 C13 1.528(4) .
C11 H11A 1.0000 .
C12 H12A 0.9800 .
C12 H12B 0.9800 .
C12 H12C 0.9800 .
C13 H13A 0.9800 .
C13 H13B 0.9800 .
C13 H13C 0.9800 .
C40 C41 1.454(6) .
C41 H41A 0.959(3) .
C42 C43 1.439(5) .
C43 H43A 0.9800 .
C43 H43B 0.9800 .
C43 H43C 0.9800 .

loop_
_geom_torsion_atom_site_label_1
_geom_torsion_atom_site_label_2
_geom_torsion_atom_site_label_3
_geom_torsion_atom_site_label_4
_geom_torsion
_geom_torsion_site_symmetry_1
_geom_torsion_site_symmetry_4
N2 Al1 N1 C1 94.08(9) 3_665 2_655
N2 Al1 N1 C1 -25.92(9) . 2_655
N2 Al1 N1 C1 -145.92(9) 2_655 2_655
N2 Al1 N1 C1 -145.93(9) 3_665 3_665
N2 Al1 N1 C1 94.08(9) . 3_665
N2 Al1 N1 C1 -25.92(9) 2_655 3_665
N2 Al1 N1 C1 -25.93(9) 3_665 .
N2 Al1 N1 C1 -145.92(9) . .
N2 Al1 N1 C1 94.08(9) 2_655 .
N2 Al1 N2 C6 -54.32(17) 3_665 .
N2 Al1 N2 C6 104.56(12) 2_655 .
N3 Al1 N2 C6 -154.88(12) . .
N1 Al1 N2 C6 25.12(12) . .
N2 Al1 N2 C7 115.01(16) 3_665 .
N2 Al1 N2 C7 -86.11(19) 2_655 .
N3 Al1 N2 C7 14.45(16) . .
N1 Al1 N2 C7 -165.55(16) . .
C1 N1 C1 C2 89.58(19) 2_655 .
C1 N1 C1 C2 -43.7(3) 3_665 .
Al1 N1 C1 C2 -157.06(16) . .
C1 N1 C1 C6 -90.8(3) 2_655 3_665
C1 N1 C1 C6 135.9(2) 3_665 3_665
Al1 N1 C1 C6 22.56(15) . 3_665
C6 C1 C2 C3 2.6(3) 3_665 .
N1 C1 C2 C3 -177.79(17) . .
C1 C2 C3 C4 -0.2(3) . 3_665
C3 C4 C5 C6 -0.4(3) 2_655 .
C7 N2 C6 C5 -11.0(3) . .
Al1 N2 C6 C5 159.78(16) . .
C7 N2 C6 C1 170.54(16) . 2_655
Al1 N2 C6 C1 -18.7(2) . 2_655
C4 C5 C6 N2 -175.87(19) . .
C4 C5 C6 C1 2.6(3) . 2_655
C6 N2 C7 P1 -71.03(18) . .
Al1 N2 C7 P1 120.06(14) . .
C11 P1 C7 N2 -63.20(16) . .
C8 P1 C7 N2 -170.41(14) . .
C11 P1 C8 C9 72.3(2) . .
C7 P1 C8 C9 174.52(18) . .
C11 P1 C8 C10 -166.21(17) . .
C7 P1 C8 C10 -63.99(17) . .
C8 P1 C11 C12 38.0(2) . .
C7 P1 C11 C12 -65.2(2) . .
C8 P1 C11 C13 -91.5(2) . .
C7 P1 C11 C13 165.34(18) . .
